data_7009214
loop_
_publ_author_name
'Raston, Colin L.'
'Skelton, Brian W.'
'Tolhurst, Vicki-Anne'
'White, Allan H.'

_publ_section_title
;
 Geminal arsa(III)amide and trisubstituted antimony and bismuth amides
 from the sterically hindered, N-functionalised amido ligand
 [{2-(6-Me)C5H3N}NSiMe3]&#x2212;
;
_journal_issue 8
_journal_name_full 'Journal of the Chemical Society, Dalton Transactions'
_journal_page_first 1279
_journal_paper_doi 10.1039/a909338i
_journal_year 2000
_chemical_formula_sum 'C6 H6 As2 Cl4 N2'
_chemical_formula_weight 397.78
_space_group_IT_number 2
_symmetry_cell_setting triclinic
_symmetry_space_group_name_Hall '-P 1'
_symmetry_space_group_name_H-M 'P -1'
_audit_creation_date 97-10-21
_audit_creation_method from_xtal_archive_file_using_CIFIO
_cell_angle_alpha 78.75(3)
_cell_angle_beta 68.12(4)
_cell_angle_gamma 68.91(4)
_cell_formula_units_Z 2
_cell_length_a 10.608(6)
_cell_length_b 8.296(3)
_cell_length_c 8.073(4)
_cell_measurement_reflns_used 8
_cell_measurement_temperature 293
_cell_measurement_theta_max 15.0
_cell_measurement_theta_min 10.9
_cell_volume 613.6(6)
_computing_cell_refinement 'Enraf Nonius software'
_computing_data_collection 'Enraf Nonius software'
_computing_data_reduction xtal_DIFDAT_ABSORB_SORTRF_ADDREF
_computing_molecular_graphics xtal
_computing_publication_material xtal_BONDLA_CIFIO
_computing_structure_refinement xtal_CRYLSQ
_computing_structure_solution xtal
_diffrn_ambient_temperature 293
_diffrn_measurement_device CAD4
_diffrn_measurement_method '2\q-\w scans'
_diffrn_radiation_detector 'single counter'
_diffrn_radiation_monochromator graphite
_diffrn_radiation_source 'seled tuble'
_diffrn_radiation_type 'Mo K\a'
_diffrn_radiation_wavelength 0.71073
_diffrn_reflns_av_R_equivalents .101
_diffrn_reflns_av_sigmaI/netI .107
_diffrn_reflns_limit_h_max 12
_diffrn_reflns_limit_h_min -12
_diffrn_reflns_limit_k_max 9
_diffrn_reflns_limit_k_min -9
_diffrn_reflns_limit_l_max 9
_diffrn_reflns_limit_l_min -9
_diffrn_reflns_number 4342
_diffrn_reflns_reduction_process equatorial_monochr_Lp
_diffrn_reflns_theta_max 25.04
_diffrn_reflns_theta_min 2.18
_diffrn_standards_decay_% 0
_diffrn_standards_interval_time 60
_diffrn_standards_number 8
_exptl_absorpt_coefficient_mu 6.2
_exptl_absorpt_correction_T_max .39
_exptl_absorpt_correction_T_min .17
_exptl_absorpt_correction_type gaussian
_exptl_absorpt_process_details 'XTAL absorb'
_exptl_crystal_colour colourless
_exptl_crystal_density_diffrn 2.153
_exptl_crystal_description prism
_exptl_crystal_F_000 380
_exptl_crystal_size_max 0.55
_exptl_crystal_size_mid 0.38
_exptl_crystal_size_min 0.28
_refine_diff_density_max .807
_refine_diff_density_min -.618
_refine_ls_abs_structure_details none
_refine_ls_extinction_coef 341(166)
_refine_ls_extinction_expression Eq22_p292_"Cryst._Comp."_Munksgaard_1970
_refine_ls_extinction_method Zachariasen
_refine_ls_goodness_of_fit_all .996
_refine_ls_goodness_of_fit_ref .99
_refine_ls_hydrogen_treatment noref
_refine_ls_matrix_type full
_refine_ls_number_constraints 0
_refine_ls_number_parameters 128
_refine_ls_number_reflns 1448
_refine_ls_number_restraints 0
_refine_ls_R_factor_all .081
_refine_ls_R_factor_gt .044
_refine_ls_shift/su_max .041
_refine_ls_shift/su_mean .004
_refine_ls_structure_factor_coef F
_refine_ls_weighting_scheme calc
_refine_ls_wR_factor_all .064
_refine_ls_wR_factor_ref .051
_reflns_d_resolution_high .84
_reflns_d_resolution_low 9.341
_reflns_limit_h_max 12
_reflns_limit_h_min 0
_reflns_limit_k_max 9
_reflns_limit_k_min -8
_reflns_limit_l_max 9
_reflns_limit_l_min -8
_reflns_number_gt 1448
_reflns_number_total 2172
_reflns_observed_criterion refl_observed_if_I____>2.000_sigma(I___)
_cod_data_source_file a909338i.txt
_cod_data_source_block vtlasc
_cod_original_sg_symbol_Hall -p_1
_cod_original_sg_symbol_H-M p_-1
_cod_database_code 7009214

loop_
_symmetry_equiv_pos_as_xyz
+x,+y,+z
-x,-y,-z

loop_
_atom_site_aniso_label
_atom_site_aniso_U_11
_atom_site_aniso_U_22
_atom_site_aniso_U_33
_atom_site_aniso_U_12
_atom_site_aniso_U_13
_atom_site_aniso_U_23
As1 .0424(5) .0359(5) .0453(6) -.0146(4) -.0237(4) .0042(4)
Cl11 .0546(13) .0511(14) .0653(17) .0002(11) -.0209(12) -.0098(13)
Cl12 .0843(17) .0651(16) .0778(19) -.0468(15) -.0468(15) .0323(14)
N1 .037(3) .037(4) .046(4) -.014(3) -.013(3) -.007(3)
C2 .045(4) .043(5) .036(5) -.021(4) -.018(4) .006(4)
N2 .044(4) .040(4) .049(4) -.020(3) -.029(3) .015(3)
As2 .0505(5) .0389(5) .0552(6) -.0204(4) -.0287(5) .0057(4)
Cl21 .0713(15) .0640(16) .0561(16) -.0064(13) -.0272(12) -.0156(13)
Cl22 .0409(11) .0646(16) .0804(18) -.0132(11) -.0240(11) -.0137(14)
C3 .054(5) .036(5) .060(6) -.019(4) -.029(5) .010(4)
C4 .078(7) .039(5) .071(7) -.019(5) -.037(6) .013(5)
C5 .064(6) .052(6) .058(6) -.032(5) -.009(5) .006(5)
C6 .045(5) .038(5) .049(5) -.017(4) -.012(4) -.006(4)
C61 .062(6) .078(7) .082(8) -.046(6) -.027(5) .009(6)

loop_
_atom_site_label
_atom_site_fract_x
_atom_site_fract_y
_atom_site_fract_z
_atom_site_U_iso_or_equiv
_atom_site_thermal_displace_type
_atom_site_calc_flag
_atom_site_calc_attached_atom
As1 .19977(8) .79194(11) .01980(12) .0388(9) Uani ? ?
Cl11 .0281(2) .9606(3) .2254(3) .061(3) Uani ? ?
Cl12 .3067(3) .9964(3) -.1175(4) .069(3) Uani ? ?
N1 .1693(6) .5483(9) .2179(9) .039(7) Uani ? ?
C2 .2922(8) .5429(11) .2365(11) .039(8) Uani ? ?
N2 .3323(7) .6877(8) .1430(9) .041(7) Uani ? ?
As2 .42339(9) .80798(11) .19528(13) .0443(10) Uani ? ?
Cl21 .3252(3) .7947(3) .4870(3) .065(3) Uani ? ?
Cl22 .6244(2) .6015(3) .1861(4) .060(3) Uani ? ?
C3 .3629(9) .4041(11) .3323(12) .048(10) Uani ? ?
C4 .3032(11) .2761(12) .4039(14) .061(12) Uani ? ?
C5 .1795(10) .2776(14) .3808(13) .059(11) Uani ? ?
C6 .1158(8) .4179(11) .2845(12) .043(9) Uani ? ?
C61 -.0167(10) .4335(15) .2470(15) .068(13) Uani ? ?
H3 .44921 .40126 .34583 .05900 Uiso ? ?
H4 .34891 .18158 .47082 .07700 Uiso ? ?
H5 .14183 .18460 .42934 .07500 Uiso ? ?
H61a -.06683 .55150 .22055 .10200 Uiso ? ?
H61b .00529 .36850 .14860 .10200 Uiso ? ?
H61c -.06492 .38712 .35648 .10200 Uiso ? ?

loop_
_atom_type_symbol
_atom_type_description
_atom_type_oxidation_number
_atom_type_number_in_cell
_atom_type_scat_dispersion_real
_atom_type_scat_dispersion_imag
_atom_type_scat_source
C ? 0 12 .002 .002 Int_Tables_Vol_IV_Tables_2.2B_and_2.3.1
N ? 0 4 .004 .003 Int_Tables_Vol_IV_Tables_2.2B_and_2.3.1
H ? 0 12 0 0 Int_Tables_Vol_IV_Tables_2.2B_and_2.3.1
As ? 0 4 -.03 2.007 Int_Tables_Vol_IV_Tables_2.2B_and_2.3.1
Cl ? 0 8 .132 .159 Int_Tables_Vol_IV_Tables_2.2B_and_2.3.1

loop_
_diffrn_attenuator_code
_diffrn_attenuator_scale
? ?

loop_
_geom_angle_atom_site_label_1
_geom_angle_atom_site_label_2
_geom_angle_atom_site_label_3
_geom_angle
_geom_angle_site_symmetry_1
_geom_angle_site_symmetry_2
_geom_angle_site_symmetry_3
_geom_angle_publ_flag
Cl11 As1 Cl12 94.29(11) . . . ?
Cl11 As1 N1 89.19(16) . . . ?
Cl11 As1 N2 99.1(2) . . . ?
Cl12 As1 N1 154.5(2) . . . ?
Cl12 As1 N2 91.5(2) . . . ?
N1 As1 N2 63.0(3) . . . ?
As1 N1 C2 83.7(5) . . . ?
As1 N1 C6 153.8(7) . . . ?
C2 N1 C6 120.7(7) . . . ?
N1 C2 N2 109.9(7) . . . ?
N1 C2 C3 120.9(8) . . . ?
N2 C2 C3 129.2(9) . . . ?
As1 N2 C2 103.0(6) . . . ?
As1 N2 As2 122.3(4) . . . ?
C2 N2 As2 129.3(7) . . . ?
N2 As2 Cl21 98.7(2) . . . ?
N2 As2 Cl22 99.3(2) . . . ?
Cl21 As2 Cl22 96.41(11) . . . ?
C2 C3 C4 117.1(10) . . . ?
C2 C3 H3 120.7(9) . . . ?
C4 C3 H3 122.3(9) . . . ?
C3 C4 C5 122.5(9) . . . ?
C3 C4 H4 118.3(12) . . . ?
C5 C4 H4 119.3(11) . . . ?
C4 C5 C6 117.3(10) . . . ?
C4 C5 H5 120.6(10) . . . ?
C6 C5 H5 122.1(12) . . . ?
N1 C6 C5 121.5(10) . . . ?
N1 C6 C61 116.0(8) . . . ?
C5 C6 C61 122.5(10) . . . ?
C6 C61 H61a 111.5(12) . . . ?
C6 C61 H61b 111.5(8) . . . ?
C6 C61 H61c 98.7(10) . . . ?
H61a C61 H61b 108.3(12) . . . ?
H61a C61 H61c 113.2(9) . . . ?
H61b C61 H61c 113.4(14) . . . ?

loop_
_geom_bond_atom_site_label_1
_geom_bond_atom_site_label_2
_geom_bond_distance
_geom_bond_site_symmetry_1
_geom_bond_site_symmetry_2
_geom_bond_publ_flag
As1 Cl11 2.202(2) . . ?
As1 Cl12 2.260(3) . . ?
As1 N1 2.361(7) . . ?
As1 N2 1.883(8) . . ?
N1 C2 1.352(13) . . ?
N1 C6 1.329(12) . . ?
C2 N2 1.403(11) . . ?
C2 C3 1.396(12) . . ?
N2 As2 1.808(9) . . ?
As2 Cl21 2.190(3) . . ?
As2 Cl22 2.188(2) . . ?
C3 C4 1.355(15) . . ?
C3 H3 .954(11) . . ?
C4 C5 1.388(18) . . ?
C4 H4 .948(10) . . ?
C5 C6 1.374(13) . . ?
C5 H5 .946(12) . . ?
C6 C61 1.502(17) . . ?
C61 H61a .957(11) . . ?
C61 H61b .956(13) . . ?
C61 H61c .929(10) . . ?

loop_
_geom_contact_atom_site_label_1
_geom_contact_atom_site_label_2
_geom_contact_distance
_geom_contact_site_symmetry_1
_geom_contact_site_symmetry_2
_geom_contact_publ_flag
As1 Cl11 3.520(3) . 2_575 ?
As1 C2 2.588(8) . . ?
As1 As2 3.234(2) . . ?
As1 Cl22 3.510(3) . 2_665 ?
Cl11 Cl12 3.271(4) . . ?
Cl11 N2 3.116(6) . . ?
Cl12 N2 2.979(7) . . ?
Cl12 As2 3.122(3) . . ?
Cl12 As2 3.582(4) . 2_675 ?
N1 N2 2.255(11) . . ?
N1 C3 2.390(12) . . ?
N1 C4 2.707(12) . . ?
N1 C5 2.358(12) . . ?
N1 C61 2.403(16) . . ?
N1 H61a 2.487(8) . . ?
C2 As2 2.907(10) . . ?
C2 C4 2.347(12) . . ?
C2 C5 2.737(15) . . ?
C2 C6 2.330(15) . . ?
C2 H3 2.053(9) . . ?
N2 Cl21 3.043(9) . . ?
N2 Cl22 3.056(8) . . ?
N2 C3 2.528(11) . . ?
As2 C3 3.526(10) . . ?
Cl21 Cl22 3.264(3) . . ?
C3 C5 2.405(17) . . ?
C3 C6 2.748(15) . . ?
C3 H4 1.987(9) . . ?
C4 C6 2.359(15) . . ?
C4 H3 2.031(12) . . ?
C4 H5 2.040(13) . . ?
C5 C61 2.523(16) . . ?
C5 H4 2.028(12) . . ?
C5 H61c 2.490(11) . . ?
C6 H5 2.040(8) . . ?
C6 H61a 2.056(9) . . ?
C6 H61b 2.056(12) . . ?
C6 H61c 1.883(9) . . ?
H61a H61b 1.5506(5) . . ?
H61a H61c 1.5739(5) . . ?
H61b H61c 1.5754(8) . . ?

loop_
_geom_torsion_atom_site_label_1
_geom_torsion_atom_site_label_2
_geom_torsion_atom_site_label_3
_geom_torsion_atom_site_label_4
_geom_torsion
_geom_torsion_site_symmetry_1
_geom_torsion_site_symmetry_2
_geom_torsion_site_symmetry_3
_geom_torsion_site_symmetry_4
_geom_torsion_publ_flag
? ? ? ? ? ? ? ? ? ?

loop_
_reflns_scale_group_code
_reflns_scale_meas_F
? .72716
